data_7101023
loop_
_publ_author_name
'Francois Diederich'
'Ivan Biaggio'
'Corinne Boudon'
'Jean-Paul Gisselbrecht'
'Maurice Gross'
'J.H. Lim'
'Joshua C. May'
'Tsuyoshi Michinobu'
'Paul Seiler'

_publ_section_title
;
A new class of organic donor-acceptor molecules with
large third-order optical nonlinearities
;
_journal_name_full 'Chemical Communications'
_journal_paper_doi 10.1039/b417393g
_journal_year 2005
_chemical_formula_moiety 'C24 H20 N6'
_chemical_formula_sum 'C24 H20 N6'
_chemical_formula_weight 392.46
_space_group_IT_number 61
_symmetry_cell_setting orthorhombic
_symmetry_space_group_name_Hall '-P 2ac 2ab'
_symmetry_space_group_name_H-M 'P b c a'
_cell_angle_alpha 90.00
_cell_angle_beta 90.00
_cell_angle_gamma 90.00
_cell_formula_units_Z 8
_cell_length_a 15.0448(7)
_cell_length_b 15.9323(8)
_cell_length_c 17.1300(8)
_cell_measurement_temperature 220(2)
_cell_volume 4106.0(3)
_diffrn_ambient_temperature 220(2)
_exptl_crystal_density_diffrn 1.270
_cod_depositor_comments
;
The following automatic conversions were performed:
'_symmetry_cell_setting' value 'Orthorhombic' changed to 'orthorhombic'
according to '/home/saulius/struct/CIF-dictionaries/cif_core.dic'
dictionary named 'cif_core.dic' version 2.4.1 from 2010-06-29.

Automatic conversion script
Id: cif_fix_enum 1527 2010-12-29 10:47:43Z saulius 
;
_cod_original_sg_symbol_H-M ' P b c a'
_cod_database_code 7101023

loop_
_symmetry_equiv_pos_as_xyz
'x, y, z'
'-x+1/2, -y, z+1/2'
'-x, y+1/2, -z+1/2'
'x+1/2, -y+1/2, -z'
'-x, -y, -z'
'x-1/2, y, -z-1/2'
'x, -y-1/2, z-1/2'
'-x-1/2, y-1/2, z'

loop_
_atom_site_label
_atom_site_type_symbol
_atom_site_fract_x
_atom_site_fract_y
_atom_site_fract_z
_atom_site_U_iso_or_equiv
_atom_site_adp_type
_atom_site_occupancy
_atom_site_calc_flag
_atom_site_refinement_flags
_atom_site_disorder_assembly
_atom_site_disorder_group
C1 C 0.21297(12) -0.12634(10) 0.42292(9) 0.0321(4) Uani 1 d . . .
C2 C 0.28107(12) -0.08844(10) 0.47006(10) 0.0318(4) Uani 1 d . . .
C3 C 0.36420(12) -0.12627(11) 0.48612(11) 0.0367(4) Uani 1 d . . .
H3A H 0.3789 -0.1770 0.4612 0.048(6) Uiso 1 calc R . .
C4 C 0.42363(13) -0.09129(11) 0.53673(11) 0.0381(4) Uani 1 d . . .
H4A H 0.4781 -0.1184 0.5459 0.048(6) Uiso 1 calc R . .
C5 C 0.40465(12) -0.01443(11) 0.57587(10) 0.0354(4) Uani 1 d . . .
C6 C 0.32409(13) 0.02597(11) 0.55616(10) 0.0367(4) Uani 1 d . . .
H6A H 0.3109 0.0785 0.5782 0.040(5) Uiso 1 calc R . .
C7 C 0.26512(12) -0.00999(11) 0.50569(10) 0.0346(4) Uani 1 d . . .
H7A H 0.2120 0.0185 0.4943 0.033(5) Uiso 1 calc R . .
N8 N 0.46161(11) 0.01864(10) 0.62902(9) 0.0424(4) Uani 1 d . . .
C9 C 0.44575(16) 0.10100(13) 0.66277(13) 0.0512(5) Uani 1 d . . .
H9A H 0.4442 0.1427 0.6216 0.061(7) Uiso 1 calc R . .
H9B H 0.4931 0.1144 0.6991 0.074(7) Uiso 1 calc R . .
H9C H 0.3893 0.1008 0.6901 0.075(8) Uiso 1 calc R . .
C10 C 0.54202(14) -0.02516(14) 0.65193(13) 0.0503(5) Uani 1 d . . .
H10A H 0.5280 -0.0832 0.6638 0.077(8) Uiso 1 calc R . .
H10B H 0.5671 0.0015 0.6978 0.096(9) Uiso 1 calc R . .
H10C H 0.5847 -0.0231 0.6095 0.068(7) Uiso 1 calc R . .
C11 C 0.20873(12) -0.21045(11) 0.40218(10) 0.0355(4) Uani 1 d . . .
C12 C 0.26119(14) -0.27436(11) 0.43829(11) 0.0401(5) Uani 1 d . . .
N13 N 0.30039(13) -0.32577(11) 0.47036(11) 0.0531(5) Uani 1 d . . .
C14 C 0.14245(14) -0.24020(12) 0.34863(11) 0.0412(5) Uani 1 d . . .
N15 N 0.08919(13) -0.26367(11) 0.30589(11) 0.0559(5) Uani 1 d . . .
C16 C 0.13599(12) -0.07256(10) 0.39691(10) 0.0322(4) Uani 1 d . . .
C17 C 0.15298(12) -0.00448(10) 0.34318(9) 0.0315(4) Uani 1 d . . .
C18 C 0.22948(12) -0.00588(11) 0.29547(10) 0.0357(4) Uani 1 d . . .
H18A H 0.2687 -0.0516 0.2993 0.042(5) Uiso 1 calc R . .
C19 C 0.24837(13) 0.05703(11) 0.24397(10) 0.0378(4) Uani 1 d . . .
H19A H 0.2994 0.0531 0.2125 0.041(5) Uiso 1 calc R . .
C20 C 0.19229(13) 0.12822(11) 0.23715(10) 0.0368(4) Uani 1 d . . .
C21 C 0.11553(13) 0.13023(11) 0.28525(11) 0.0391(4) Uani 1 d . . .
H21A H 0.0765 0.1762 0.2821 0.054(6) Uiso 1 calc R . .
C22 C 0.09739(13) 0.06636(11) 0.33615(10) 0.0368(4) Uani 1 d . . .
H22A H 0.0462 0.0698 0.3675 0.050(6) Uiso 1 calc R . .
N23 N 0.21216(12) 0.19152(10) 0.18746(9) 0.0465(4) Uani 1 d . . .
C24 C 0.29303(15) 0.19068(14) 0.14134(12) 0.0484(5) Uani 1 d . . .
H24A H 0.3441 0.1933 0.1758 0.068(7) Uiso 1 calc R . .
H24B H 0.2935 0.2387 0.1066 0.080(8) Uiso 1 calc R . .
H24C H 0.2955 0.1394 0.1108 0.079(8) Uiso 1 calc R . .
C25 C 0.15574(18) 0.26525(14) 0.18107(15) 0.0628(7) Uani 1 d . . .
H25A H 0.0956 0.2480 0.1684 0.097(10) Uiso 1 calc R . .
H25B H 0.1783 0.3016 0.1402 0.107(10) Uiso 1 calc R . .
H25C H 0.1557 0.2953 0.2303 0.063(7) Uiso 1 calc R . .
C26 C 0.05360(12) -0.09335(11) 0.42644(10) 0.0343(4) Uani 1 d . . .
C27 C -0.02799(14) -0.05970(12) 0.39728(11) 0.0421(5) Uani 1 d . . .
N28 N -0.09412(13) -0.03587(13) 0.37216(12) 0.0632(5) Uani 1 d . . .
C29 C 0.04159(13) -0.15669(12) 0.48520(10) 0.0385(4) Uani 1 d . . .
N30 N 0.02955(12) -0.20754(12) 0.53159(11) 0.0545(5) Uani 1 d . . .

loop_
_atom_site_aniso_label
_atom_site_aniso_U_11
_atom_site_aniso_U_22
_atom_site_aniso_U_33
_atom_site_aniso_U_23
_atom_site_aniso_U_13
_atom_site_aniso_U_12
C1 0.0323(10) 0.0308(9) 0.0333(8) 0.0028(7) 0.0049(7) 0.0019(7)
C2 0.0298(9) 0.0288(8) 0.0368(9) 0.0029(7) 0.0019(7) -0.0004(7)
C3 0.0334(10) 0.0309(9) 0.0459(10) 0.0031(8) 0.0034(8) 0.0008(8)
C4 0.0302(10) 0.0352(9) 0.0489(10) 0.0074(8) -0.0016(8) 0.0020(8)
C5 0.0334(10) 0.0351(9) 0.0376(9) 0.0068(7) -0.0008(8) -0.0052(8)
C6 0.0370(11) 0.0321(9) 0.0410(9) -0.0017(8) -0.0009(8) 0.0019(8)
C7 0.0310(10) 0.0314(9) 0.0414(9) 0.0036(7) -0.0004(8) 0.0024(8)
N8 0.0387(10) 0.0425(9) 0.0462(9) 0.0040(7) -0.0079(7) -0.0048(7)
C9 0.0522(14) 0.0497(12) 0.0518(12) -0.0041(10) -0.0085(11) -0.0074(10)
C10 0.0377(12) 0.0603(13) 0.0529(12) 0.0091(10) -0.0101(10) -0.0034(10)
C11 0.0338(10) 0.0325(9) 0.0402(9) -0.0022(7) 0.0041(8) -0.0007(8)
C12 0.0425(12) 0.0290(9) 0.0487(10) -0.0038(8) 0.0082(9) -0.0030(9)
N13 0.0579(12) 0.0315(9) 0.0700(12) 0.0021(8) -0.0002(9) 0.0003(8)
C14 0.0442(12) 0.0343(10) 0.0452(10) -0.0082(8) 0.0054(9) -0.0021(9)
N15 0.0561(12) 0.0526(11) 0.0589(11) -0.0152(9) -0.0012(10) -0.0060(9)
C16 0.0311(10) 0.0325(9) 0.0330(8) -0.0050(7) -0.0024(7) -0.0006(7)
C17 0.0313(9) 0.0302(8) 0.0328(8) -0.0025(7) -0.0018(7) 0.0000(8)
C18 0.0328(10) 0.0353(9) 0.0391(9) 0.0003(7) -0.0014(8) 0.0048(8)
C19 0.0335(10) 0.0434(10) 0.0365(9) 0.0014(8) 0.0026(8) 0.0021(9)
C20 0.0369(11) 0.0383(9) 0.0353(9) 0.0002(8) -0.0054(8) -0.0036(8)
C21 0.0357(11) 0.0332(9) 0.0483(10) 0.0020(8) -0.0022(8) 0.0032(8)
C22 0.0320(10) 0.0363(9) 0.0421(10) -0.0015(8) 0.0024(8) 0.0017(8)
N23 0.0454(10) 0.0453(9) 0.0488(9) 0.0136(7) -0.0005(8) -0.0003(8)
C24 0.0504(13) 0.0546(12) 0.0400(10) 0.0098(9) 0.0006(9) -0.0113(10)
C25 0.0650(18) 0.0479(13) 0.0757(16) 0.0208(12) 0.0036(13) 0.0068(12)
C26 0.0318(10) 0.0342(9) 0.0367(9) -0.0011(7) -0.0001(7) -0.0008(8)
C27 0.0329(11) 0.0433(10) 0.0502(11) 0.0066(9) 0.0023(9) -0.0025(9)
N28 0.0363(11) 0.0692(12) 0.0839(14) 0.0250(11) -0.0039(10) 0.0003(10)
C29 0.0314(10) 0.0418(10) 0.0424(10) 0.0009(9) 0.0019(8) 0.0000(8)
N30 0.0454(11) 0.0583(11) 0.0598(11) 0.0156(9) 0.0073(9) -0.0035(9)

loop_
_geom_bond_atom_site_label_1
_geom_bond_atom_site_label_2
_geom_bond_distance
_geom_bond_site_symmetry_2
_geom_bond_publ_flag
C1 C11 1.388(2) . ?
C1 C2 1.438(2) . ?
C1 C16 1.508(2) . ?
C2 C7 1.411(2) . ?
C2 C3 1.415(3) . ?
C3 C4 1.364(3) . ?
C4 C5 1.425(3) . ?
C5 N8 1.357(2) . ?
C5 C6 1.413(3) . ?
C6 C7 1.365(3) . ?
N8 C10 1.451(3) . ?
N8 C9 1.454(3) . ?
C11 C12 1.429(3) . ?
C11 C14 1.435(3) . ?
C12 N13 1.149(2) . ?
C14 N15 1.148(3) . ?
C16 C26 1.379(3) . ?
C16 C17 1.445(2) . ?
C17 C22 1.410(2) . ?
C17 C18 1.412(2) . ?
C18 C19 1.365(2) . ?
C19 C20 1.418(3) . ?
C20 N23 1.353(2) . ?
C20 C21 1.419(3) . ?
C21 C22 1.368(3) . ?
N23 C24 1.451(3) . ?
N23 C25 1.453(3) . ?
C26 C27 1.430(3) . ?
C26 C29 1.437(3) . ?
C27 N28 1.148(3) . ?
C29 N30 1.149(2) . ?

loop_
_cod_related_entry_id
_cod_related_entry_database
_cod_related_entry_code
1 ChemSpider 21150535
